data_7709669
loop_
_publ_author_name
'Radhakrishna, Latchupatula'
'Kote, Basvaraj S.'
'Kunchur, Harish S.'
'Pandey, Madhusudan Kumar'
'Mondal, Dipanjan'
'Balakrishna, Maravanji Shivaramaiah'

_publ_section_title
;
 1,2,3-Triazole based ligands with phosphine and pyridine functionalities:
 Synthesis, PdII, PtII chemistry and catalytic studies
;
_journal_name_full 'Dalton Transactions'
_journal_paper_doi 10.1039/D2DT00112H
_journal_year 2022
_chemical_formula_moiety 'C25 H18 Cl N4 P Pd, C H Cl3'
_chemical_formula_sum 'C26 H19 Cl4 N4 P Pd'
_chemical_formula_weight 666.62
_space_group_crystal_system monoclinic
_space_group_IT_number 14
_space_group_name_Hall '-P 2ybc'
_space_group_name_H-M_alt 'P 1 21/c 1'
_atom_sites_solution_hydrogens geom
_atom_sites_solution_primary dual
_audit_creation_date 2021-09-22
_audit_creation_method
;
Olex2 1.3-ac4
(compiled 2019.04.23 svn.r3594 for Rigaku Oxford Diffraction, GUI svn.r5739)
;
_audit_update_record
;
2021-09-26 deposited with the CCDC.	2022-03-04 downloaded from the CCDC.
;
_cell_angle_alpha 90
_cell_angle_beta 103.650(3)
_cell_angle_gamma 90
_cell_formula_units_Z 4
_cell_length_a 16.1762(6)
_cell_length_b 8.8589(2)
_cell_length_c 18.7920(5)
_cell_measurement_reflns_used 17875
_cell_measurement_temperature 150
_cell_measurement_theta_max 31.1100
_cell_measurement_theta_min 2.2510
_cell_volume 2616.89(14)
_computing_cell_refinement
;
CrystalClear-SM Expert 2.0 r7 (Rigaku, 2011)
;
_computing_data_collection
;
CrystalClear-SM Expert 2.0 r7 (Rigaku, 2011)
;
_computing_data_reduction
;
CrystalClear-SM Expert 2.0 r7 (Rigaku, 2011)
;
_computing_molecular_graphics 'Olex2 (Dolomanov et al., 2009)'
_computing_publication_material 'Olex2 (Dolomanov et al., 2009)'
_computing_structure_refinement 'ShelXL (Sheldrick, 2015)'
_computing_structure_solution 'ShelXT (Sheldrick, 2015)'
_diffrn_ambient_temperature 150.0
_diffrn_detector CCD
_diffrn_detector_area_resol_mean 28.5714
_diffrn_detector_type 'Rigaku Saturn724+'
_diffrn_measured_fraction_theta_full 0.998
_diffrn_measured_fraction_theta_max 0.936
_diffrn_measurement_details
;
List of Runs (angles in degrees, time in seconds):

  # Type    Start    End  Width  t~exp~   \w     \q     \k     \f   Frames
#--------------------------------------------------------------------------
  1  \w   -110.00  19.00   0.50   16.00    --  -20.00 -72.00 -36.00  258
  2  \w    -93.50  19.00   0.50   16.00    --  -20.00 -72.00-180.00  225
  3  \w    -33.50  70.00   0.50   16.00    --  -20.00   0.00 108.00  207
  4  \w    -43.50  -4.00   0.50   16.00    --  -20.00  72.00 108.00   79
  5  \w    -59.00 -28.50   0.50   16.00    --  -20.00  72.00-180.00   61
  6  \w    -15.00  15.00   0.50   16.00    --  -20.00 -72.00-108.00   60
  7  \w   -110.00  53.00   0.50   16.00    --  -20.00   0.00  36.00  326
;
_diffrn_measurement_device 'AFC12 (Right): Kappa 3 circle'
_diffrn_measurement_device_type 'Rigaku Saturn724+ (2x2 bin mode)'
_diffrn_measurement_method 'profile data from \w-scans'
_diffrn_measurement_specimen_support 'Mitegen 50um'
_diffrn_radiation_collimation 0.3
_diffrn_radiation_monochromator Confocal
_diffrn_radiation_probe x-ray
_diffrn_radiation_type MoK\a
_diffrn_radiation_wavelength 0.71073
_diffrn_reflns_av_R_equivalents 0.0789
_diffrn_reflns_av_unetI/netI 0.0612
_diffrn_reflns_Laue_measured_fraction_full 0.998
_diffrn_reflns_Laue_measured_fraction_max 0.936
_diffrn_reflns_limit_h_max 22
_diffrn_reflns_limit_h_min -23
_diffrn_reflns_limit_k_max 12
_diffrn_reflns_limit_k_min -12
_diffrn_reflns_limit_l_max 27
_diffrn_reflns_limit_l_min -27
_diffrn_reflns_number 41087
_diffrn_reflns_point_group_measured_fraction_full 0.998
_diffrn_reflns_point_group_measured_fraction_max 0.936
_diffrn_reflns_theta_full 25.242
_diffrn_reflns_theta_max 31.206
_diffrn_reflns_theta_min 2.231
_diffrn_source 'Rotating Anode'
_diffrn_source_current 24.0
_diffrn_source_power 1.2
_diffrn_source_target Mo
_diffrn_source_type 'Rotating Anode'
_diffrn_source_voltage 50.0
_exptl_absorpt_coefficient_mu 1.203
_exptl_absorpt_correction_T_max 1.00000
_exptl_absorpt_correction_T_min 0.78537
_exptl_absorpt_correction_type numerical
_exptl_absorpt_process_details
;
CrysAlisPro 1.171.40.15 (Rigaku Oxford Diffraction, 2018)
Empirical absorption correction using spherical harmonics,
 implemented in SCALE3 ABSPACK scaling algorithm.
;
_exptl_crystal_colour orange
_exptl_crystal_colour_primary orange
_exptl_crystal_density_diffrn 1.692
_exptl_crystal_description plate
_exptl_crystal_F_000 1328
_exptl_crystal_size_max 0.117
_exptl_crystal_size_mid 0.109
_exptl_crystal_size_min 0.103
_refine_diff_density_max 0.806
_refine_diff_density_min -1.153
_refine_diff_density_rms 0.139
_refine_ls_extinction_method none
_refine_ls_goodness_of_fit_ref 1.048
_refine_ls_hydrogen_treatment constr
_refine_ls_matrix_type full
_refine_ls_number_parameters 325
_refine_ls_number_reflns 7948
_refine_ls_number_restraints 0
_refine_ls_restrained_S_all 1.048
_refine_ls_R_factor_all 0.0697
_refine_ls_R_factor_gt 0.0475
_refine_ls_shift/su_max 0.001
_refine_ls_shift/su_mean 0.000
_refine_ls_structure_factor_coef Fsqd
_refine_ls_weighting_details 'w=1/[\s^2^(Fo^2^)+(0.0383P)^2^+3.0459P] where P=(Fo^2^+2Fc^2^)/3'
_refine_ls_weighting_scheme calc
_refine_ls_wR_factor_gt 0.0955
_refine_ls_wR_factor_ref 0.1084
_reflns_Friedel_coverage 0.000
_reflns_number_gt 6103
_reflns_number_total 7948
_reflns_threshold_expression 'I > 2\s(I)'
_cod_data_source_file d2dt00112h2.cif
_cod_data_source_block compound-7
_cod_original_cell_volume 2616.90(14)
_cod_database_code 7709669
_shelx_shelxl_version_number 2018/3
_shelx_space_group_comment
;
The symmetry employed for this shelxl refinement is uniquely defined
by the following loop, which should always be used as a source of
symmetry information in preference to the above space-group names.
They are only intended as comments.
;
_olex2_refinement_description
;
1. Fixed Uiso
 At 1.2 times of:
  All C(H) groups
2.a Ternary CH refined with riding coordinates:
 C26(H26)
2.b Aromatic/amide H refined with riding coordinates:
 C15(H15), C2(H2), C4(H4), C11(H11), C10(H10), C5(H5), C25(H25), C13(H13),
 C16(H16), C19(H19), C12(H12), C21(H21), C3(H3), C22(H22), C17(H17), C23(H23),
 C18(H18), C24(H24)
;
_olex2_submission_special_instructions 'No special instructions were received'
_oxdiff_exptl_absorpt_empirical_details
;
Empirical correction (ABSPACK) includes:
- Absorption correction using spherical harmonics
- Frame scaling
- Detector area scaling
;

loop_
_space_group_symop_operation_xyz
'x, y, z'
'-x, y+1/2, -z+1/2'
'-x, -y, -z'
'x, -y-1/2, z-1/2'

loop_
_atom_site_label
_atom_site_type_symbol
_atom_site_fract_x
_atom_site_fract_y
_atom_site_fract_z
_atom_site_U_iso_or_equiv
_atom_site_adp_type
_atom_site_occupancy
_atom_site_site_symmetry_order
_atom_site_calc_flag
_atom_site_refinement_flags_posn
_atom_site_refinement_flags_adp
_atom_site_refinement_flags_occupancy
_atom_site_disorder_assembly
_atom_site_disorder_group
Pd1 Pd 0.34591(2) 0.45717(2) 0.38393(2) 0.01766(7) Uani 1 1 d . . . . .
Cl1 Cl 0.29863(5) 0.51700(9) 0.25921(4) 0.02713(17) Uani 1 1 d . . . . .
P1 P 0.24782(5) 0.58530(8) 0.42312(4) 0.01821(15) Uani 1 1 d . . . . .
Cl3 Cl 0.06458(8) 0.03644(13) 0.58579(8) 0.0641(4) Uani 1 1 d . . . . .
Cl2 Cl 0.21872(8) 0.15031(13) 0.55306(7) 0.0614(3) Uani 1 1 d . . . . .
Cl4 Cl 0.12487(11) 0.32810(13) 0.63831(7) 0.0738(4) Uani 1 1 d . . . . .
N1 N 0.38181(16) 0.4177(3) 0.55122(13) 0.0209(5) Uani 1 1 d . . . . .
N4 N 0.44505(16) 0.3084(3) 0.36823(14) 0.0213(5) Uani 1 1 d . . . . .
N3 N 0.48511(18) 0.2547(3) 0.56667(14) 0.0291(6) Uani 1 1 d . . . . .
N2 N 0.43932(19) 0.3320(3) 0.60250(14) 0.0294(6) Uani 1 1 d . . . . .
C7 C 0.39266(19) 0.3935(3) 0.48372(15) 0.0196(6) Uani 1 1 d . . . . .
C8 C 0.4585(2) 0.2901(3) 0.49412(16) 0.0220(6) Uani 1 1 d . . . . .
C15 C 0.3083(2) 0.8539(3) 0.38181(16) 0.0252(7) Uani 1 1 d . . . . .
H15 H 0.361138 0.802092 0.390377 0.030 Uiso 1 1 calc R . . . .
C1 C 0.3249(2) 0.5182(3) 0.57377(16) 0.0207(6) Uani 1 1 d . . . . .
C9 C 0.48817(19) 0.2389(3) 0.43100(16) 0.0219(6) Uani 1 1 d . . . . .
C14 C 0.2357(2) 0.7788(3) 0.39011(16) 0.0226(6) Uani 1 1 d . . . . .
C6 C 0.26496(19) 0.6020(3) 0.52251(15) 0.0204(6) Uani 1 1 d . . . . .
C2 C 0.3310(2) 0.5346(4) 0.64841(17) 0.0267(7) Uani 1 1 d . . . . .
H2 H 0.370829 0.475796 0.682498 0.032 Uiso 1 1 calc R . . . .
C4 C 0.2211(2) 0.7219(4) 0.62352(18) 0.0281(7) Uani 1 1 d . . . . .
H4 H 0.185876 0.792366 0.640523 0.034 Uiso 1 1 calc R . . . .
C11 C 0.5682(2) 0.0942(4) 0.36380(19) 0.0306(7) Uani 1 1 d . . . . .
H11 H 0.610431 0.020768 0.362096 0.037 Uiso 1 1 calc R . . . .
C10 C 0.5500(2) 0.1314(4) 0.42970(18) 0.0281(7) Uani 1 1 d . . . . .
H10 H 0.579484 0.083871 0.473695 0.034 Uiso 1 1 calc R . . . .
C5 C 0.2144(2) 0.7047(4) 0.54932(17) 0.0246(6) Uani 1 1 d . . . . .
H5 H 0.174441 0.764342 0.515753 0.030 Uiso 1 1 calc R . . . .
C20 C 0.1434(2) 0.4974(3) 0.39219(17) 0.0220(6) Uani 1 1 d . . . . .
C25 C 0.0982(2) 0.4397(4) 0.44063(18) 0.0283(7) Uani 1 1 d . . . . .
H25 H 0.119818 0.450279 0.491963 0.034 Uiso 1 1 calc R . . . .
C13 C 0.4635(2) 0.2710(4) 0.30456(17) 0.0258(7) Uani 1 1 d . . . . .
H13 H 0.433477 0.319538 0.261009 0.031 Uiso 1 1 calc R . . . .
C16 C 0.3037(3) 1.0044(4) 0.3611(2) 0.0356(8) Uani 1 1 d . . . . .
H16 H 0.353541 1.055744 0.356070 0.043 Uiso 1 1 calc R . . . .
C19 C 0.1579(2) 0.8540(4) 0.37559(19) 0.0298(7) Uani 1 1 d . . . . .
H19 H 0.107811 0.802635 0.380016 0.036 Uiso 1 1 calc R . . . .
C12 C 0.5244(2) 0.1646(4) 0.29990(18) 0.0293(7) Uani 1 1 d . . . . .
H12 H 0.536140 0.140037 0.254055 0.035 Uiso 1 1 calc R . . . .
C21 C 0.1110(2) 0.4822(4) 0.31726(18) 0.0317(8) Uani 1 1 d . . . . .
H21 H 0.141141 0.522941 0.283980 0.038 Uiso 1 1 calc R . . . .
C3 C 0.2794(2) 0.6360(4) 0.67313(18) 0.0310(7) Uani 1 1 d . . . . .
H3 H 0.283876 0.647044 0.724183 0.037 Uiso 1 1 calc R . . . .
C22 C 0.0344(2) 0.4070(5) 0.2911(2) 0.0365(8) Uani 1 1 d . . . . .
H22 H 0.012699 0.395280 0.239851 0.044 Uiso 1 1 calc R . . . .
C17 C 0.2270(3) 1.0801(4) 0.3476(2) 0.0394(9) Uani 1 1 d . . . . .
H17 H 0.224170 1.183392 0.333669 0.047 Uiso 1 1 calc R . . . .
C23 C -0.0105(2) 0.3494(4) 0.3390(2) 0.0383(9) Uani 1 1 d . . . . .
H23 H -0.062899 0.298235 0.320914 0.046 Uiso 1 1 calc R . . . .
C18 C 0.1542(3) 1.0053(4) 0.3545(2) 0.0384(9) Uani 1 1 d . . . . .
H18 H 0.101352 1.057262 0.344789 0.046 Uiso 1 1 calc R . . . .
C24 C 0.0214(2) 0.3669(4) 0.4134(2) 0.0369(8) Uani 1 1 d . . . . .
H24 H -0.009673 0.328465 0.446472 0.044 Uiso 1 1 calc R . . . .
C26 C 0.1555(3) 0.1475(4) 0.6180(2) 0.0450(10) Uani 1 1 d . . . . .
H26 H 0.189631 0.101063 0.664178 0.054 Uiso 1 1 calc R . . . .

loop_
_atom_site_aniso_label
_atom_site_aniso_U_11
_atom_site_aniso_U_22
_atom_site_aniso_U_33
_atom_site_aniso_U_23
_atom_site_aniso_U_13
_atom_site_aniso_U_12
Pd1 0.01716(13) 0.01947(11) 0.01651(11) 0.00163(8) 0.00427(8) 0.00044(8)
Cl1 0.0253(4) 0.0386(4) 0.0180(3) 0.0061(3) 0.0061(3) 0.0030(3)
P1 0.0171(4) 0.0201(3) 0.0174(3) 0.0010(3) 0.0040(3) 0.0007(3)
Cl3 0.0410(7) 0.0510(7) 0.0932(10) -0.0145(6) 0.0017(6) -0.0019(5)
Cl2 0.0661(8) 0.0465(6) 0.0741(8) 0.0137(6) 0.0213(6) 0.0067(5)
Cl4 0.1354(13) 0.0382(6) 0.0548(7) -0.0076(5) 0.0367(8) -0.0098(7)
N1 0.0224(14) 0.0234(12) 0.0162(11) 0.0005(9) 0.0029(10) 0.0016(10)
N4 0.0182(13) 0.0212(12) 0.0251(12) -0.0002(10) 0.0064(10) -0.0007(10)
N3 0.0288(16) 0.0333(15) 0.0231(13) 0.0038(11) 0.0017(11) 0.0059(12)
N2 0.0322(16) 0.0334(15) 0.0204(12) 0.0042(11) 0.0016(11) 0.0075(12)
C7 0.0211(15) 0.0187(13) 0.0180(13) 0.0004(11) 0.0028(11) -0.0006(11)
C8 0.0212(16) 0.0225(14) 0.0213(14) -0.0010(11) 0.0030(12) -0.0003(11)
C15 0.0257(17) 0.0247(15) 0.0230(14) 0.0008(12) 0.0013(12) -0.0034(12)
C1 0.0225(16) 0.0193(13) 0.0209(14) -0.0010(11) 0.0060(12) -0.0015(11)
C9 0.0193(16) 0.0208(14) 0.0257(15) -0.0005(11) 0.0051(12) -0.0032(11)
C14 0.0270(17) 0.0220(14) 0.0183(13) 0.0022(11) 0.0043(12) -0.0004(12)
C6 0.0218(16) 0.0214(14) 0.0191(13) -0.0012(11) 0.0071(11) -0.0036(11)
C2 0.0331(19) 0.0281(16) 0.0174(13) 0.0015(12) 0.0030(13) -0.0009(13)
C4 0.0317(19) 0.0260(16) 0.0290(16) -0.0072(13) 0.0122(14) -0.0014(13)
C11 0.0234(18) 0.0331(17) 0.0373(18) -0.0044(14) 0.0110(14) 0.0077(14)
C10 0.0247(18) 0.0273(16) 0.0302(16) 0.0004(13) 0.0020(13) 0.0047(13)
C5 0.0223(16) 0.0276(15) 0.0243(15) -0.0023(12) 0.0064(12) -0.0002(12)
C20 0.0202(16) 0.0211(13) 0.0246(15) 0.0013(11) 0.0054(12) 0.0007(11)
C25 0.0308(19) 0.0302(17) 0.0252(15) 0.0044(13) 0.0092(13) -0.0055(13)
C13 0.0236(17) 0.0294(16) 0.0252(15) 0.0027(12) 0.0072(13) -0.0014(13)
C16 0.045(2) 0.0287(17) 0.0307(18) -0.0004(14) 0.0043(16) -0.0145(16)
C19 0.0258(18) 0.0263(16) 0.0359(18) 0.0024(13) 0.0042(14) 0.0025(13)
C12 0.0257(18) 0.0348(18) 0.0303(17) -0.0025(14) 0.0124(14) 0.0009(14)
C21 0.0244(18) 0.047(2) 0.0230(15) -0.0026(14) 0.0052(13) -0.0055(15)
C3 0.040(2) 0.0314(17) 0.0227(15) -0.0044(13) 0.0108(14) -0.0020(15)
C22 0.0232(19) 0.055(2) 0.0296(17) -0.0057(16) 0.0018(14) -0.0056(16)
C17 0.056(3) 0.0188(15) 0.039(2) 0.0027(14) 0.0022(18) -0.0005(16)
C23 0.0252(19) 0.041(2) 0.048(2) -0.0054(17) 0.0053(16) -0.0090(15)
C18 0.038(2) 0.0270(17) 0.045(2) 0.0040(15) -0.0004(17) 0.0091(15)
C24 0.035(2) 0.0354(19) 0.044(2) 0.0058(16) 0.0158(17) -0.0117(15)
C26 0.052(3) 0.037(2) 0.040(2) 0.0087(17) -0.0027(19) -0.0015(18)

loop_
_atom_type_symbol
_atom_type_description
_atom_type_scat_dispersion_real
_atom_type_scat_dispersion_imag
_atom_type_scat_source
C C 0.0033 0.0016 'International Tables Vol C Tables 4.2.6.8 and 6.1.1.4'
H H 0.0000 0.0000 'International Tables Vol C Tables 4.2.6.8 and 6.1.1.4'
Cl Cl 0.1484 0.1585 'International Tables Vol C Tables 4.2.6.8 and 6.1.1.4'
N N 0.0061 0.0033 'International Tables Vol C Tables 4.2.6.8 and 6.1.1.4'
P P 0.1023 0.0942 'International Tables Vol C Tables 4.2.6.8 and 6.1.1.4'
Pd Pd -0.9988 1.0072 'International Tables Vol C Tables 4.2.6.8 and 6.1.1.4'

loop_
_geom_angle_atom_site_label_1
_geom_angle_atom_site_label_2
_geom_angle_atom_site_label_3
_geom_angle
_geom_angle_site_symmetry_1
_geom_angle_site_symmetry_3
_geom_angle_publ_flag
P1 Pd1 Cl1 97.25(3) . . ?
N4 Pd1 Cl1 94.55(7) . . ?
N4 Pd1 P1 167.63(7) . . ?
C7 Pd1 Cl1 174.18(9) . . ?
C7 Pd1 P1 88.50(9) . . ?
C7 Pd1 N4 79.66(11) . . ?
C14 P1 Pd1 113.46(11) . . ?
C14 P1 C6 104.51(14) . . ?
C14 P1 C20 106.04(14) . . ?
C6 P1 Pd1 115.69(10) . . ?
C20 P1 Pd1 110.93(10) . . ?
C20 P1 C6 105.39(14) . . ?
N2 N1 C1 120.7(2) . . ?
C7 N1 N2 110.6(2) . . ?
C7 N1 C1 128.6(2) . . ?
C9 N4 Pd1 113.8(2) . . ?
C13 N4 Pd1 127.2(2) . . ?
C13 N4 C9 118.9(3) . . ?
N2 N3 C8 108.1(3) . . ?
N3 N2 N1 107.2(2) . . ?
N1 C7 Pd1 139.8(2) . . ?
N1 C7 C8 103.9(2) . . ?
C8 C7 Pd1 116.2(2) . . ?
N3 C8 C7 110.1(3) . . ?
N3 C8 C9 131.0(3) . . ?
C7 C8 C9 118.9(3) . . ?
C14 C15 H15 120.0 . . ?
C16 C15 H15 120.0 . . ?
C16 C15 C14 120.1(3) . . ?
C6 C1 N1 121.2(3) . . ?
C2 C1 N1 118.1(3) . . ?
C2 C1 C6 120.6(3) . . ?
N4 C9 C8 111.4(3) . . ?
N4 C9 C10 121.2(3) . . ?
C10 C9 C8 127.4(3) . . ?
C15 C14 P1 117.6(2) . . ?
C15 C14 C19 119.8(3) . . ?
C19 C14 P1 122.5(2) . . ?
C1 C6 P1 124.8(2) . . ?
C5 C6 P1 117.5(2) . . ?
C5 C6 C1 117.7(3) . . ?
C1 C2 H2 119.9 . . ?
C3 C2 C1 120.2(3) . . ?
C3 C2 H2 119.9 . . ?
C5 C4 H4 120.1 . . ?
C5 C4 C3 119.8(3) . . ?
C3 C4 H4 120.1 . . ?
C10 C11 H11 120.1 . . ?
C10 C11 C12 119.8(3) . . ?
C12 C11 H11 120.1 . . ?
C9 C10 H10 120.4 . . ?
C11 C10 C9 119.2(3) . . ?
C11 C10 H10 120.4 . . ?
C6 C5 H5 119.2 . . ?
C4 C5 C6 121.6(3) . . ?
C4 C5 H5 119.2 . . ?
C25 C20 P1 122.5(2) . . ?
C21 C20 P1 117.6(2) . . ?
C21 C20 C25 119.8(3) . . ?
C20 C25 H25 120.2 . . ?
C24 C25 C20 119.5(3) . . ?
C24 C25 H25 120.2 . . ?
N4 C13 H13 118.8 . . ?
N4 C13 C12 122.5(3) . . ?
C12 C13 H13 118.8 . . ?
C15 C16 H16 119.8 . . ?
C17 C16 C15 120.4(3) . . ?
C17 C16 H16 119.8 . . ?
C14 C19 H19 120.3 . . ?
C14 C19 C18 119.4(3) . . ?
C18 C19 H19 120.3 . . ?
C11 C12 H12 120.8 . . ?
C13 C12 C11 118.5(3) . . ?
C13 C12 H12 120.8 . . ?
C20 C21 H21 120.1 . . ?
C20 C21 C22 119.7(3) . . ?
C22 C21 H21 120.1 . . ?
C2 C3 C4 120.0(3) . . ?
C2 C3 H3 120.0 . . ?
C4 C3 H3 120.0 . . ?
C21 C22 H22 119.7 . . ?
C23 C22 C21 120.6(3) . . ?
C23 C22 H22 119.7 . . ?
C16 C17 H17 120.1 . . ?
C16 C17 C18 119.9(3) . . ?
C18 C17 H17 120.1 . . ?
C22 C23 H23 120.3 . . ?
C24 C23 C22 119.3(3) . . ?
C24 C23 H23 120.3 . . ?
C19 C18 H18 119.8 . . ?
C17 C18 C19 120.4(3) . . ?
C17 C18 H18 119.8 . . ?
C25 C24 H24 119.5 . . ?
C23 C24 C25 121.0(3) . . ?
C23 C24 H24 119.5 . . ?
Cl3 C26 Cl2 110.1(2) . . ?
Cl3 C26 H26 108.3 . . ?
Cl2 C26 H26 108.3 . . ?
Cl4 C26 Cl3 109.3(2) . . ?
Cl4 C26 Cl2 112.3(2) . . ?
Cl4 C26 H26 108.3 . . ?

loop_
_geom_bond_atom_site_label_1
_geom_bond_atom_site_label_2
_geom_bond_distance
_geom_bond_site_symmetry_2
_geom_bond_publ_flag
Pd1 Cl1 2.3480(7) . ?
Pd1 P1 2.2136(8) . ?
Pd1 N4 2.149(3) . ?
Pd1 C7 1.933(3) . ?
P1 C14 1.818(3) . ?
P1 C6 1.828(3) . ?
P1 C20 1.827(3) . ?
Cl3 C26 1.755(4) . ?
Cl2 C26 1.767(5) . ?
Cl4 C26 1.744(4) . ?
N1 N2 1.395(3) . ?
N1 C7 1.338(4) . ?
N1 C1 1.416(4) . ?
N4 C9 1.367(4) . ?
N4 C13 1.341(4) . ?
N3 N2 1.306(4) . ?
N3 C8 1.366(4) . ?
C7 C8 1.383(4) . ?
C8 C9 1.453(4) . ?
C15 H15 0.9500 . ?
C15 C14 1.390(4) . ?
C15 C16 1.386(5) . ?
C1 C6 1.406(4) . ?
C1 C2 1.390(4) . ?
C9 C10 1.385(4) . ?
C14 C19 1.392(4) . ?
C6 C5 1.395(4) . ?
C2 H2 0.9500 . ?
C2 C3 1.379(5) . ?
C4 H4 0.9500 . ?
C4 C5 1.381(4) . ?
C4 C3 1.387(5) . ?
C11 H11 0.9500 . ?
C11 C10 1.379(5) . ?
C11 C12 1.389(5) . ?
C10 H10 0.9500 . ?
C5 H5 0.9500 . ?
C20 C25 1.392(4) . ?
C20 C21 1.388(4) . ?
C25 H25 0.9500 . ?
C25 C24 1.386(5) . ?
C13 H13 0.9500 . ?
C13 C12 1.382(4) . ?
C16 H16 0.9500 . ?
C16 C17 1.380(6) . ?
C19 H19 0.9500 . ?
C19 C18 1.395(5) . ?
C12 H12 0.9500 . ?
C21 H21 0.9500 . ?
C21 C22 1.391(5) . ?
C3 H3 0.9500 . ?
C22 H22 0.9500 . ?
C22 C23 1.381(5) . ?
C17 H17 0.9500 . ?
C17 C18 1.383(6) . ?
C23 H23 0.9500 . ?
C23 C24 1.381(5) . ?
C18 H18 0.9500 . ?
C24 H24 0.9500 . ?
C26 H26 1.0000 . ?

loop_
_geom_torsion_atom_site_label_1
_geom_torsion_atom_site_label_2
_geom_torsion_atom_site_label_3
_geom_torsion_atom_site_label_4
_geom_torsion
_geom_torsion_site_symmetry_1
_geom_torsion_site_symmetry_2
_geom_torsion_site_symmetry_3
_geom_torsion_site_symmetry_4
_geom_torsion_publ_flag
Pd1 P1 C14 C15 -34.8(3) . . . . ?
Pd1 P1 C14 C19 147.4(2) . . . . ?
Pd1 P1 C6 C1 -12.4(3) . . . . ?
Pd1 P1 C6 C5 168.0(2) . . . . ?
Pd1 P1 C20 C25 117.7(3) . . . . ?
Pd1 P1 C20 C21 -59.2(3) . . . . ?
Pd1 N4 C9 C8 -3.0(3) . . . . ?
Pd1 N4 C9 C10 175.4(2) . . . . ?
Pd1 N4 C13 C12 -174.7(2) . . . . ?
Pd1 C7 C8 N3 -179.8(2) . . . . ?
Pd1 C7 C8 C9 0.8(4) . . . . ?
P1 C14 C19 C18 176.2(3) . . . . ?
P1 C6 C5 C4 178.1(3) . . . . ?
P1 C20 C25 C24 -176.4(3) . . . . ?
P1 C20 C21 C22 175.8(3) . . . . ?
N1 C7 C8 N3 0.2(3) . . . . ?
N1 C7 C8 C9 -179.3(3) . . . . ?
N1 C1 C6 P1 4.0(4) . . . . ?
N1 C1 C6 C5 -176.5(3) . . . . ?
N1 C1 C2 C3 177.2(3) . . . . ?
N4 C9 C10 C11 0.1(5) . . . . ?
N4 C13 C12 C11 -0.1(5) . . . . ?
N3 C8 C9 N4 -177.7(3) . . . . ?
N3 C8 C9 C10 4.0(5) . . . . ?
N2 N1 C7 Pd1 -180.0(3) . . . . ?
N2 N1 C7 C8 0.1(3) . . . . ?
N2 N1 C1 C6 -178.2(3) . . . . ?
N2 N1 C1 C2 3.3(4) . . . . ?
N2 N3 C8 C7 -0.4(4) . . . . ?
N2 N3 C8 C9 179.0(3) . . . . ?
C7 N1 N2 N3 -0.3(3) . . . . ?
C7 N1 C1 C6 4.8(5) . . . . ?
C7 N1 C1 C2 -173.7(3) . . . . ?
C7 C8 C9 N4 1.6(4) . . . . ?
C7 C8 C9 C10 -176.6(3) . . . . ?
C8 N3 N2 N1 0.4(3) . . . . ?
C8 C9 C10 C11 178.2(3) . . . . ?
C15 C14 C19 C18 -1.5(5) . . . . ?
C15 C16 C17 C18 -0.3(6) . . . . ?
C1 N1 N2 N3 -177.8(3) . . . . ?
C1 N1 C7 Pd1 -2.7(5) . . . . ?
C1 N1 C7 C8 177.3(3) . . . . ?
C1 C6 C5 C4 -1.5(5) . . . . ?
C1 C2 C3 C4 0.1(5) . . . . ?
C9 N4 C13 C12 0.1(5) . . . . ?
C14 P1 C6 C1 -137.9(3) . . . . ?
C14 P1 C6 C5 42.5(3) . . . . ?
C14 P1 C20 C25 -118.7(3) . . . . ?
C14 P1 C20 C21 64.5(3) . . . . ?
C14 C15 C16 C17 -0.8(5) . . . . ?
C14 C19 C18 C17 0.4(6) . . . . ?
C6 P1 C14 C15 92.1(3) . . . . ?
C6 P1 C14 C19 -85.7(3) . . . . ?
C6 P1 C20 C25 -8.3(3) . . . . ?
C6 P1 C20 C21 174.9(3) . . . . ?
C6 C1 C2 C3 -1.4(5) . . . . ?
C2 C1 C6 P1 -177.5(2) . . . . ?
C2 C1 C6 C5 2.0(4) . . . . ?
C10 C11 C12 C13 0.1(5) . . . . ?
C5 C4 C3 C2 0.5(5) . . . . ?
C20 P1 C14 C15 -156.8(2) . . . . ?
C20 P1 C14 C19 25.4(3) . . . . ?
C20 P1 C6 C1 110.5(3) . . . . ?
C20 P1 C6 C5 -69.0(3) . . . . ?
C20 C25 C24 C23 0.6(5) . . . . ?
C20 C21 C22 C23 1.0(6) . . . . ?
C25 C20 C21 C22 -1.1(5) . . . . ?
C13 N4 C9 C8 -178.5(3) . . . . ?
C13 N4 C9 C10 -0.1(4) . . . . ?
C16 C15 C14 P1 -176.1(2) . . . . ?
C16 C15 C14 C19 1.7(5) . . . . ?
C16 C17 C18 C19 0.6(6) . . . . ?
C12 C11 C10 C9 -0.1(5) . . . . ?
C21 C20 C25 C24 0.4(5) . . . . ?
C21 C22 C23 C24 0.0(6) . . . . ?
C3 C4 C5 C6 0.2(5) . . . . ?
C22 C23 C24 C25 -0.8(6) . . . . ?
